data_2222873
loop_
_publ_author_name
'Zhao, Qi-Hua'
'Li, Li-Nan'
'Wang, Kun-Miao'

_publ_section_title
;
 4-(4-Chlorophenyl)-6-(methylsulfanyl)pyrimidin-2-amine
;
_journal_coeditor_code SI2183
_journal_issue 8
_journal_name_full 'Acta Crystallographica Section E'
_journal_page_first o1793
_journal_paper_doi 10.1107/S1600536809024891
_journal_volume 65
_journal_year 2009
_chemical_formula_iupac 'C11 H10 Cl N3 S'
_chemical_formula_moiety 'C11 H10 Cl N3 S'
_chemical_formula_sum 'C11 H10 Cl N3 S'
_chemical_formula_weight 251.73
_chemical_name_systematic
;
4-(4-Chlorophenyl)-6-(methylsulfanyl)pyrimidin-2-amine
;
_space_group_IT_number 19
_symmetry_cell_setting orthorhombic
_symmetry_space_group_name_Hall 'P 2ac 2ab'
_symmetry_space_group_name_H-M 'P 21 21 21'
_atom_sites_solution_hydrogens geom
_atom_sites_solution_primary direct
_atom_sites_solution_secondary difmap
_audit_creation_method SHELXL-97
_cell_angle_alpha 90.00
_cell_angle_beta 90.00
_cell_angle_gamma 90.00
_cell_formula_units_Z 4
_cell_length_a 6.8148(11)
_cell_length_b 10.6107(16)
_cell_length_c 16.509(3)
_cell_measurement_reflns_used 3984
_cell_measurement_temperature 293(2)
_cell_measurement_theta_max 28.430
_cell_measurement_theta_min 2.28
_cell_volume 1193.8(3)
_computing_cell_refinement 'SAINT (Bruker, 2004)'
_computing_data_collection 'APEX2 (Bruker, 2004)'
_computing_data_reduction 'SAINT (Bruker, 2004)'
_computing_molecular_graphics 'SHELXTL (Sheldrick, 2008)'
_computing_publication_material 'SHELXTL (Sheldrick, 2008) and PLATON (Spek, 2009)'
_computing_structure_refinement 'SHELXL97 (Sheldrick, 2008)'
_computing_structure_solution 'SHELXS97 (Sheldrick, 2008)'
_diffrn_ambient_temperature 293(2)
_diffrn_measured_fraction_theta_full 0.993
_diffrn_measured_fraction_theta_max 0.959
_diffrn_measurement_device_type 'Bruker APEXII 1K CCD area-detector'
_diffrn_measurement_method '\f and \w'
_diffrn_radiation_monochromator graphite
_diffrn_radiation_source 'fine-focus sealed tube'
_diffrn_radiation_type MoK\a
_diffrn_radiation_wavelength 0.71073
_diffrn_reflns_av_R_equivalents 0.0497
_diffrn_reflns_av_sigmaI/netI 0.0721
_diffrn_reflns_limit_h_max 8
_diffrn_reflns_limit_h_min -8
_diffrn_reflns_limit_k_max 11
_diffrn_reflns_limit_k_min -13
_diffrn_reflns_limit_l_max 22
_diffrn_reflns_limit_l_min -21
_diffrn_reflns_number 7825
_diffrn_reflns_theta_full 27.50
_diffrn_reflns_theta_max 28.43
_diffrn_reflns_theta_min 2.28
_exptl_absorpt_coefficient_mu 0.470
_exptl_absorpt_correction_T_max 0.964
_exptl_absorpt_correction_T_min 0.925
_exptl_absorpt_correction_type multi-scan
_exptl_absorpt_process_details '(SADABS; Sheldrick, 1996)'
_exptl_crystal_colour yellow
_exptl_crystal_density_diffrn 1.401
_exptl_crystal_density_method 'not measured'
_exptl_crystal_description block
_exptl_crystal_F_000 520
_exptl_crystal_size_max 0.25
_exptl_crystal_size_mid 0.14
_exptl_crystal_size_min 0.08
_refine_diff_density_max 0.190
_refine_diff_density_min -0.200
_refine_ls_abs_structure_details 'Flack (1983), 1061 Friedel pairs'
_refine_ls_abs_structure_Flack 0.02(10)
_refine_ls_extinction_method none
_refine_ls_goodness_of_fit_ref 1.005
_refine_ls_hydrogen_treatment constr
_refine_ls_matrix_type full
_refine_ls_number_parameters 145
_refine_ls_number_reflns 2800
_refine_ls_number_restraints 0
_refine_ls_restrained_S_all 1.005
_refine_ls_R_factor_all 0.0932
_refine_ls_R_factor_gt 0.0494
_refine_ls_shift/su_max 0.000
_refine_ls_shift/su_mean 0.000
_refine_ls_structure_factor_coef Fsqd
_refine_ls_weighting_details 'calc w=1/[\s^2^(Fo^2^)+(0.036P)^2^] where P=(Fo^2^+2Fc^2^)/3'
_refine_ls_weighting_scheme calc
_refine_ls_wR_factor_gt 0.0826
_refine_ls_wR_factor_ref 0.0964
_reflns_number_gt 1841
_reflns_number_total 2800
_reflns_threshold_expression I>2\s(I)
_cod_data_source_file si2183.cif
_cod_data_source_block I
_cod_original_cell_volume 1193.7(3)
_cod_database_code 2222873
_cod_database_fobs_code 2222873

loop_
_symmetry_equiv_pos_as_xyz
'x, y, z'
'-x+1/2, -y, z+1/2'
'-x, y+1/2, -z+1/2'
'x+1/2, -y+1/2, -z'

loop_
_atom_site_type_symbol
_atom_site_label
_atom_site_fract_x
_atom_site_fract_y
_atom_site_fract_z
_atom_site_U_iso_or_equiv
_atom_site_adp_type
_atom_site_calc_flag
_atom_site_refinement_flags
_atom_site_occupancy
_atom_site_disorder_assembly
_atom_site_disorder_group
Cl Cl1 1.15208(14) 1.01534(10) 0.62970(5) 0.0694(3) Uani d . 1 . .
S S1 -0.01688(13) 0.85410(8) 0.91781(5) 0.0522(2) Uani d . 1 . .
N N1 0.4426(3) 1.1541(2) 0.89640(13) 0.0357(6) Uani d . 1 . .
N N2 0.1442(4) 1.0763(2) 0.95722(13) 0.0338(6) Uani d . 1 . .
N N3 0.2824(4) 1.2627(2) 0.99649(16) 0.0423(6) Uani d . 1 . .
H H3A 0.3713 1.3201 0.9931 0.051 Uiso calc R 1 . .
H H3B 0.1880 1.2708 1.0307 0.051 Uiso calc R 1 . .
C C1 0.9466(5) 1.0272(3) 0.69138(17) 0.0454(8) Uani d . 1 . .
C C2 0.8052(5) 0.9354(3) 0.68825(18) 0.0508(9) Uani d . 1 . .
H H2B 0.8186 0.8682 0.6526 0.061 Uiso calc R 1 . .
C C3 0.6427(5) 0.9430(3) 0.73817(19) 0.0473(8) Uani d . 1 . .
H H3C 0.5474 0.8803 0.7359 0.057 Uiso calc R 1 . .
C C4 0.6197(4) 1.0437(3) 0.79209(16) 0.0359(7) Uani d . 1 . .
C C5 0.7638(5) 1.1359(3) 0.79272(17) 0.0427(8) Uani d . 1 . .
H H5A 0.7502 1.2044 0.8274 0.051 Uiso calc R 1 . .
C C6 0.9275(5) 1.1292(3) 0.74324(18) 0.0484(9) Uani d . 1 . .
H H6A 1.0228 1.1919 0.7448 0.058 Uiso calc R 1 . .
C C7 0.4499(4) 1.0503(3) 0.84876(16) 0.0343(7) Uani d . 1 . .
C C8 0.3107(5) 0.9576(3) 0.85466(18) 0.0438(8) Uani d . 1 . .
H H8A 0.3171 0.8859 0.8224 0.053 Uiso calc R 1 . .
C C9 0.1589(4) 0.9737(3) 0.91043(17) 0.0366(7) Uani d . 1 . .
C C10 0.2911(4) 1.1611(3) 0.94864(16) 0.0333(7) Uani d . 1 . .
C C11 -0.1656(6) 0.9020(4) 1.0015(2) 0.0811(13) Uani d . 1 . .
H H11A -0.2674 0.8410 1.0102 0.122 Uiso calc R 1 . .
H H11B -0.2235 0.9826 0.9900 0.122 Uiso calc R 1 . .
H H11C -0.0858 0.9083 1.0493 0.122 Uiso calc R 1 . .

loop_
_atom_site_aniso_label
_atom_site_aniso_U_11
_atom_site_aniso_U_22
_atom_site_aniso_U_33
_atom_site_aniso_U_12
_atom_site_aniso_U_13
_atom_site_aniso_U_23
Cl1 0.0647(6) 0.0800(7) 0.0634(6) 0.0144(6) 0.0276(5) -0.0046(5)
S1 0.0488(5) 0.0391(4) 0.0686(5) -0.0083(5) 0.0010(5) -0.0064(5)
N1 0.0339(13) 0.0370(14) 0.0361(13) 0.0013(12) 0.0010(10) -0.0044(12)
N2 0.0334(13) 0.0344(14) 0.0336(13) 0.0003(12) -0.0039(11) -0.0010(12)
N3 0.0381(16) 0.0411(16) 0.0476(14) -0.0054(12) 0.0095(13) -0.0139(13)
C1 0.048(2) 0.053(2) 0.0349(16) 0.0154(18) 0.0071(15) 0.0003(16)
C2 0.056(2) 0.049(2) 0.0468(19) 0.0101(18) 0.0025(18) -0.0163(17)
C3 0.045(2) 0.046(2) 0.0516(19) 0.0008(17) -0.0012(17) -0.0137(17)
C4 0.0367(18) 0.0368(18) 0.0344(15) 0.0061(14) -0.0056(13) -0.0035(14)
C5 0.0501(19) 0.0398(19) 0.0381(17) 0.0023(18) 0.0065(15) -0.0044(16)
C6 0.051(2) 0.049(2) 0.0446(18) -0.0049(17) 0.0095(16) -0.0024(17)
C7 0.0310(17) 0.0373(18) 0.0347(15) 0.0058(14) -0.0033(12) -0.0044(14)
C8 0.044(2) 0.0382(19) 0.0489(19) -0.0005(16) 0.0015(15) -0.0105(15)
C9 0.0346(16) 0.0341(17) 0.0411(16) 0.0000(14) -0.0101(15) 0.0027(15)
C10 0.0319(16) 0.0346(18) 0.0334(15) 0.0036(14) -0.0043(12) -0.0021(14)
C11 0.077(3) 0.065(3) 0.101(3) -0.021(2) 0.037(3) -0.001(2)

loop_
_atom_type_symbol
_atom_type_description
_atom_type_scat_dispersion_real
_atom_type_scat_dispersion_imag
_atom_type_scat_source
C C 0.0033 0.0016 'International Tables Vol C Tables 4.2.6.8 and 6.1.1.4'
H H 0.0000 0.0000 'International Tables Vol C Tables 4.2.6.8 and 6.1.1.4'
N N 0.0061 0.0033 'International Tables Vol C Tables 4.2.6.8 and 6.1.1.4'
S S 0.1246 0.1234 'International Tables Vol C Tables 4.2.6.8 and 6.1.1.4'
Cl Cl 0.1484 0.1585 'International Tables Vol C Tables 4.2.6.8 and 6.1.1.4'

loop_
_geom_angle_atom_site_label_1
_geom_angle_atom_site_label_2
_geom_angle_atom_site_label_3
_geom_angle_site_symmetry_1
_geom_angle_site_symmetry_3
_geom_angle
_geom_angle_publ_flag
C9 S1 C11 . . 103.63(16) ?
C10 N1 C7 . . 116.4(2) ?
C9 N2 C10 . . 115.1(2) ?
C10 N3 H3A . . 120.0 ?
C10 N3 H3B . . 120.0 ?
H3A N3 H3B . . 120.0 ?
C2 C1 C6 . . 120.8(3) ?
C2 C1 Cl1 . . 119.6(3) ?
C6 C1 Cl1 . . 119.7(3) ?
C1 C2 C3 . . 120.0(3) ?
C1 C2 H2B . . 120.0 ?
C3 C2 H2B . . 120.0 ?
C2 C3 C4 . . 120.8(3) ?
C2 C3 H3C . . 119.6 ?
C4 C3 H3C . . 119.6 ?
C5 C4 C3 . . 117.7(3) ?
C5 C4 C7 . . 120.8(3) ?
C3 C4 C7 . . 121.4(3) ?
C6 C5 C4 . . 122.0(3) ?
C6 C5 H5A . . 119.0 ?
C4 C5 H5A . . 119.0 ?
C5 C6 C1 . . 118.7(3) ?
C5 C6 H6A . . 120.6 ?
C1 C6 H6A . . 120.6 ?
N1 C7 C8 . . 121.1(3) ?
N1 C7 C4 . . 115.6(2) ?
C8 C7 C4 . . 123.3(3) ?
C7 C8 C9 . . 118.2(3) ?
C7 C8 H8A . . 120.9 ?
C9 C8 H8A . . 120.9 ?
N2 C9 C8 . . 122.4(3) ?
N2 C9 S1 . . 119.9(2) ?
C8 C9 S1 . . 117.7(2) ?
N3 C10 N1 . . 117.1(3) ?
N3 C10 N2 . . 116.2(2) ?
N1 C10 N2 . . 126.7(3) ?
S1 C11 H11A . . 109.5 ?
S1 C11 H11B . . 109.5 ?
H11A C11 H11B . . 109.5 ?
S1 C11 H11C . . 109.5 ?
H11A C11 H11C . . 109.5 ?
H11B C11 H11C . . 109.5 ?

loop_
_geom_bond_atom_site_label_1
_geom_bond_atom_site_label_2
_geom_bond_site_symmetry_2
_geom_bond_distance
_geom_bond_publ_flag
Cl1 C1 . 1.736(3) ?
S1 C9 . 1.750(3) ?
S1 C11 . 1.788(4) ?
N1 C10 . 1.347(3) ?
N1 C7 . 1.354(3) ?
N2 C9 . 1.339(3) ?
N2 C10 . 1.353(4) ?
N3 C10 . 1.338(4) ?
N3 H3A . 0.8600 ?
N3 H3B . 0.8600 ?
C1 C2 . 1.371(5) ?
C1 C6 . 1.386(4) ?
C2 C3 . 1.383(4) ?
C2 H2B . 0.9300 ?
C3 C4 . 1.400(4) ?
C3 H3C . 0.9300 ?
C4 C5 . 1.387(4) ?
C4 C7 . 1.490(4) ?
C5 C6 . 1.384(4) ?
C5 H5A . 0.9300 ?
C6 H6A . 0.9300 ?
C7 C8 . 1.370(4) ?
C8 C9 . 1.395(4) ?
C8 H8A . 0.9300 ?
C11 H11A . 0.9600 ?
C11 H11B . 0.9600 ?
C11 H11C . 0.9600 ?

loop_
_geom_hbond_atom_site_label_D
_geom_hbond_atom_site_label_H
_geom_hbond_atom_site_label_A
_geom_hbond_site_symmetry_A
_geom_hbond_distance_DH
_geom_hbond_distance_HA
_geom_hbond_distance_DA
_geom_hbond_angle_DHA
N3 H3A N2 4_577 0.86 2.31 3.095(3) 151.6
N3 H3B N1 4_477 0.86 2.21 3.045(3) 163.6
C11 H11A S1 4_467 0.96 2.93 3.859(4) 163.1

loop_
_cod_related_entry_id
_cod_related_entry_database
_cod_related_entry_code
1 ChemSpider 24742729
